data_2101991
loop_
_publ_author_name
'Olivato, Paulo R.'
'Guerrero, Sandra A.'
'Zukerman-Schpector, J.'

_publ_section_title
;
 Preferred conformations in the solid state of some
 \a-(<i>p</i>-phenylsulfinyl)-<i>p</i>-substituted acetophenones
;
_journal_issue 1
_journal_name_full 'Acta Crystallographica Section B'
_journal_page_first 112
_journal_page_last 117
_journal_paper_doi 10.1107/S0108768199008599
_journal_volume 56
_journal_year 2000
_chemical_formula_moiety 'C15 H13 N1 O5 S1'
_chemical_formula_sum 'C15 H13 N O5 S'
_chemical_formula_weight 319.32
_space_group_IT_number 2
_symmetry_cell_setting triclinic
_symmetry_space_group_name_Hall '-P 1'
_symmetry_space_group_name_H-M 'P -1'
_cell_angle_alpha 85.250(10)
_cell_angle_beta 79.560(10)
_cell_angle_gamma 75.390(10)
_cell_formula_units_Z 2
_cell_length_a 6.7468(8)
_cell_length_b 7.4303(7)
_cell_length_c 15.201(2)
_cell_measurement_reflns_used 25
_cell_measurement_temperature 293
_cell_measurement_theta_max 17.23
_cell_measurement_theta_min 8.12
_cell_volume 724.64(15)
_computing_cell_refinement 'CAD4 Software (Enraf-Nonius,1989)'
_computing_data_collection 'CAD4 Software (Enraf-Nonius,1989)'
_computing_data_reduction 'MolEN (Fair, 1990)'
_computing_molecular_graphics 'ZORTEP (Zsolnai, 1995)'
_computing_publication_material 'SHELXL-97 (Sheldrick, 1997) and PARST95 (Nardelli, 1995)'
_computing_structure_refinement 'SHELXL-97 (Sheldrick, 1997)'
_computing_structure_solution 'SHELXS-86 (Sheldrick, 1990)'
_diffrn_measurement_device 'Enraf-Nonius CAD-4'
_diffrn_measurement_method \w/2\q
_diffrn_radiation_monochromator graphite
_diffrn_radiation_source 'fine-focus sealed tube'
_diffrn_radiation_type MoK\a
_diffrn_radiation_wavelength .71073
_diffrn_reflns_av_R_equivalents .0097
_diffrn_reflns_limit_h_max 8
_diffrn_reflns_limit_h_min 0
_diffrn_reflns_limit_k_max 9
_diffrn_reflns_limit_k_min -8
_diffrn_reflns_limit_l_max 18
_diffrn_reflns_limit_l_min -18
_diffrn_reflns_number 3188
_diffrn_reflns_theta_max 26.29
_diffrn_standards_decay_% -1.1
_diffrn_standards_interval_time 60
_diffrn_standards_number 3
_exptl_absorpt_coefficient_mu .247
_exptl_absorpt_correction_type none
_exptl_crystal_colour colorless
_exptl_crystal_density_diffrn 1.463
_exptl_crystal_density_meas ?
_exptl_crystal_density_method .
_exptl_crystal_description irregular
_exptl_crystal_F_000 332
_exptl_crystal_size_max .25
_exptl_crystal_size_mid .15
_exptl_crystal_size_min .10
_refine_diff_density_max .264
_refine_diff_density_min -.318
_refine_ls_extinction_method none
_refine_ls_goodness_of_fit_all 1.076
_refine_ls_goodness_of_fit_ref 1.076
_refine_ls_hydrogen_treatment constr
_refine_ls_matrix_type full
_refine_ls_number_parameters 200
_refine_ls_number_reflns 2930
_refine_ls_number_restraints 0
_refine_ls_restrained_S_all 1.076
_refine_ls_restrained_S_obs 1.076
_refine_ls_R_factor_all .0507
_refine_ls_R_factor_gt .0412
_refine_ls_shift/su_max .001
_refine_ls_structure_factor_coef Fsqd
_refine_ls_weighting_details 'w=1/[\s^2^(Fo^2^)+(0.0648)^2^+0.2154P] where P=(Fo^2^+2Fc^2^)/3'
_refine_ls_weighting_scheme calc
_refine_ls_wR_factor_all .1236
_refine_ls_wR_factor_ref .1129
_reflns_number_gt 2503
_reflns_number_total 2930
_reflns_threshold_expression F^2^>2\sF^2^
_cod_data_source_file na0095.cif
_cod_data_source_block 3
_cod_depositor_comments
;
The following automatic conversions were performed:

'_refine_ls_weighting_scheme' value 'calc
w=1/[\s^2^(Fo^2^)+(0.0648)^2^+0.2154P] where P=(Fo^2^+2Fc^2^)/3' was
changed to 'calc'. New tag '_refine_ls_weighting_details' was
created. The value of the new tag was set to
'w=1/[\s^2^(Fo^2^)+(0.0648)^2^+0.2154P] where P=(Fo^2^+2Fc^2^)/3'.

Automatic conversion script
Id: cif_fix_values 3143 2015-03-26 13:38:13Z robertas 
;
_cod_database_code 2101991
_cod_database_fobs_code 2101991

loop_
_symmetry_equiv_pos_as_xyz
'x, y, z'
'-x, -y, -z'

loop_
_atom_site_label
_atom_site_fract_x
_atom_site_fract_y
_atom_site_fract_z
_atom_site_U_iso_or_equiv
_atom_site_adp_type
_atom_site_calc_flag
_atom_site_refinement_flags
_atom_site_occupancy
_atom_site_type_symbol
S .27961(7) .03749(6) .72076(3) .04792(17) Uani d . 1 S
N -.1777(3) .3389(3) .41670(14) .0663(5) Uani d . 1 N
O1 .5029(2) -.0020(3) .68241(11) .0729(5) Uani d . 1 O
O2 .3268(3) .0770(2) .90668(11) .0785(5) Uani d . 1 O
O3 .8947(3) .6315(2) .90885(12) .0719(4) Uani d . 1 O
O4 -.3630(4) .3586(4) .42814(16) .1173(8) Uani d . 1 O
O5 -.0789(4) .3722(3) .34593(13) .1019(7) Uani d . 1 O
C1 .2257(4) .2501(3) .77881(15) .0603(5) Uani d . 1 C
H1A .2692 .3468 .7388 .072 Uiso calc R 1 H
H1B .0780 .2917 .8007 .072 Uiso calc R 1 H
C2 .3458(3) .2104(3) .85678(13) .0550(5) Uani d . 1 C
C3 .4851(3) .3283(3) .86721(12) .0476(4) Uani d . 1 C
C4 .4971(3) .4898(3) .81539(13) .0558(5) Uani d . 1 C
H4 .4132 .5269 .7717 .067 Uiso calc R 1 H
C5 .6301(3) .5965(3) .82717(14) .0567(5) Uani d . 1 C
H5 .6351 .7044 .7921 .068 Uiso calc R 1 H
C6 .7561(3) .5404(3) .89194(13) .0528(5) Uani d . 1 C
C7 .7472(3) .3787(3) .94424(13) .0541(5) Uani d . 1 C
H7 .8330 .3407 .9872 .065 Uiso calc R 1 H
C8 .6131(3) .2759(3) .93273(12) .0501(4) Uani d . 1 C
H8 .6064 .1695 .9688 .060 Uiso calc R 1 H
C9 .1390(3) .1368(2) .63123(12) .0433(4) Uani d . 1 C
C14 -.0751(3) .1755(3) .64562(14) .0627(6) Uani d . 1 C
H14 -.1486 .1551 .7020 .075 Uiso calc R 1 H
C11 .1454(3) .2315(3) .47734(14) .0572(5) Uani d . 1 C
H11 .2181 .2499 .4206 .069 Uiso calc R 1 H
C10 .2488(3) .1641(3) .54825(13) .0547(5) Uani d . 1 C
H10 .3931 .1372 .5397 .066 Uiso calc R 1 H
C12 -.0672(3) .2704(2) .49281(13) .0488(4) Uani d . 1 C
C13 -.1786(3) .2450(4) .57483(16) .0660(6) Uani d . 1 C
H13 -.3230 .2740 .5832 .079 Uiso calc R 1 H
C15 .8947(5) .8086(4) .8655(2) .0828(7) Uani d . 1 C
H15A .9851 .8650 .8899 .124 Uiso calc R 1 H
H15B .7563 .8867 .8749 .124 Uiso calc R 1 H
H15C .9429 .7936 .8025 .124 Uiso calc R 1 H

loop_
_atom_site_aniso_label
_atom_site_aniso_U_11
_atom_site_aniso_U_22
_atom_site_aniso_U_33
_atom_site_aniso_U_12
_atom_site_aniso_U_13
_atom_site_aniso_U_23
S .0442(3) .0493(3) .0518(3) -.01112(19) -.01421(19) .00199(19)
N .0830(14) .0566(10) .0637(12) -.0103(9) -.0343(10) -.0001(9)
O1 .0408(8) .0987(12) .0659(9) .0099(7) -.0102(7) -.0072(8)
O2 .1028(14) .0787(11) .0711(10) -.0418(10) -.0421(10) .0222(9)
O3 .0641(10) .0681(10) .0894(12) -.0236(8) -.0240(8) .0108(8)
O4 .0794(14) .178(2) .1032(16) -.0265(14) -.0564(12) .0233(15)
O5 .1155(17) .1189(17) .0624(11) -.0096(13) -.0299(11) .0233(11)
C1 .0657(13) .0553(11) .0587(12) .0016(9) -.0278(10) -.0078(9)
C2 .0614(12) .0553(11) .0465(10) -.0048(9) -.0185(9) .0002(8)
C3 .0504(10) .0494(10) .0388(9) -.0026(8) -.0110(7) -.0004(7)
C4 .0598(12) .0560(11) .0469(10) -.0021(9) -.0176(9) .0069(8)
C5 .0593(12) .0507(11) .0551(11) -.0072(9) -.0106(9) .0098(9)
C6 .0447(10) .0532(11) .0549(11) -.0041(8) -.0050(8) -.0017(8)
C7 .0500(10) .0566(11) .0523(11) -.0030(8) -.0167(8) .0035(8)
C8 .0555(11) .0471(10) .0433(9) -.0035(8) -.0123(8) .0042(8)
C9 .0392(9) .0466(9) .0474(9) -.0129(7) -.0114(7) -.0027(7)
C14 .0417(10) .0967(17) .0527(11) -.0251(10) -.0096(8) .0096(11)
C11 .0567(12) .0659(12) .0451(10) -.0104(9) -.0037(8) -.0036(9)
C10 .0407(9) .0679(12) .0522(11) -.0072(9) -.0058(8) -.0056(9)
C12 .0558(11) .0429(9) .0524(10) -.0112(8) -.0214(8) -.0028(8)
C13 .0401(10) .0948(17) .0666(13) -.0203(10) -.0172(9) .0076(12)
C15 .0938(19) .0726(16) .0894(18) -.0364(14) -.0161(15) .0081(14)

loop_
_atom_type_symbol
_atom_type_description
_atom_type_scat_dispersion_real
_atom_type_scat_dispersion_imag
_atom_type_scat_source
C C .0033 .0016 'International Tables Vol C Tables 4.2.6.8 and 6.1.1.4'
H H .0000 .0000 'International Tables Vol C Tables 4.2.6.8 and 6.1.1.4'
O O .0106 .0060 'International Tables Vol C Tables 4.2.6.8 and 6.1.1.4'
S S .1246 .1234 'International Tables Vol C Tables 4.2.6.8 and 6.1.1.4'
N N .0061 .0033 'International Tables Vol C Tables 4.2.6.8 and 6.1.1.4'

loop_
_geom_angle_atom_site_label_1
_geom_angle_atom_site_label_2
_geom_angle_atom_site_label_3
_geom_angle
O1 S C1 105.67(11)
O1 S C9 106.95(9)
C1 S C9 95.70(9)
O5 N O4 122.8(2)
O5 N C12 118.6(2)
O4 N C12 118.6(2)
C6 O3 C15 118.26(19)
C2 C1 S 107.41(14)
O2 C2 C3 122.57(18)
O2 C2 C1 117.81(19)
C3 C2 C1 119.58(17)
C4 C3 C8 117.88(18)
C4 C3 C2 123.52(17)
C8 C3 C2 118.60(17)
C5 C4 C3 121.75(18)
C4 C5 C6 119.09(18)
O3 C6 C5 124.57(19)
O3 C6 C7 115.35(18)
C5 C6 C7 120.07(19)
C8 C7 C6 120.25(18)
C7 C8 C3 120.94(18)
C10 C9 C14 121.07(17)
C10 C9 S 118.74(14)
C14 C9 S 120.11(15)
C9 C14 C13 118.86(19)
C12 C11 C10 118.23(18)
C9 C10 C11 120.02(18)
C13 C12 C11 122.49(18)
C13 C12 N 119.23(19)
C11 C12 N 118.27(19)
C12 C13 C14 119.32(19)

loop_
_geom_bond_atom_site_label_1
_geom_bond_atom_site_label_2
_geom_bond_distance
S O1 1.4771(15)
S C1 1.798(2)
S C9 1.8015(18)
N O5 1.201(3)
N O4 1.204(3)
N C12 1.475(2)
O2 C2 1.216(3)
O3 C6 1.354(3)
O3 C15 1.422(3)
C1 C2 1.522(3)
C2 C3 1.473(3)
C3 C4 1.392(3)
C3 C8 1.403(3)
C4 C5 1.381(3)
C5 C6 1.386(3)
C6 C7 1.393(3)
C7 C8 1.364(3)
C9 C10 1.370(3)
C9 C14 1.380(3)
C14 C13 1.382(3)
C11 C12 1.369(3)
C11 C10 1.381(3)
C12 C13 1.360(3)

loop_
_cod_related_entry_id
_cod_related_entry_database
_cod_related_entry_code
1 ChemSpider 21140609
